data_7118714
loop_
_publ_author_name
'Bushuyev, Oleksandr S.'
'Tomberg, Anna'
'Vinden, Joanna R.'
'Moitessier, Nicolas'
'Barrett, Christopher J.'
'Fri\<s\<ci\'c, Tomislav'

_publ_section_title
;
 Azo&#x22EF;phenyl stacking: a persistent self-assembly motif guides the
 assembly of fluorinated cis-azobenzenes into photo-mechanical needle crystals
;
_journal_coden_ASTM CHCOFS
_journal_issue 10
_journal_name_full
;
 Chemical Communications (Cambridge, United Kingdom)
;
_journal_page_first 2103
_journal_page_last 2106
_journal_paper_doi 10.1039/c5cc08590j
_journal_volume 52
_journal_year 2016
_chemical_formula_sum 'C16 H8 F8 I2 N2 S2'
_chemical_formula_weight 698.16
_space_group_IT_number 15
_symmetry_cell_setting monoclinic
_symmetry_space_group_name_Hall '-C 2yc'
_symmetry_space_group_name_H-M 'C 1 2/c 1'
_atom_sites_solution_hydrogens geom
_atom_sites_solution_primary direct
_atom_sites_solution_secondary difmap
_audit_creation_method SHELXL-97
_audit_update_record
;
2015-10-13 deposited with the CCDC.
2015-12-04 downloaded from the CCDC.
;
_cell_angle_alpha 90.00
_cell_angle_beta 91.0420(10)
_cell_angle_gamma 90.00
_cell_formula_units_Z 4
_cell_length_a 32.485(2)
_cell_length_b 5.4079(4)
_cell_length_c 11.3764(8)
_cell_measurement_reflns_used 6500
_cell_measurement_temperature 100(2)
_cell_measurement_theta_max 28.14
_cell_measurement_theta_min 2.51
_cell_volume 1998.2(2)
_computing_cell_refinement 'Bruker SAINT'
_computing_data_collection 'Bruker APEX2'
_computing_data_reduction 'Bruker SAINT'
_computing_molecular_graphics 'Bruker SHELXTL'
_computing_publication_material 'Bruker SHELXTL'
_computing_structure_refinement 'SHELXL-97 (Sheldrick, 2008)'
_computing_structure_solution 'SHELXS-97 (Sheldrick, 2008)'
_diffrn_ambient_temperature 100(2)
_diffrn_measured_fraction_theta_full 1.000
_diffrn_measured_fraction_theta_max 0.950
_diffrn_measurement_device_type 'Bruker APEX-II CCD'
_diffrn_measurement_method '\f and \w scans'
_diffrn_radiation_monochromator graphite
_diffrn_radiation_source 'fine-focus sealed tube'
_diffrn_radiation_type MoK\a
_diffrn_radiation_wavelength 0.71073
_diffrn_reflns_av_R_equivalents 0.0222
_diffrn_reflns_av_sigmaI/netI 0.0168
_diffrn_reflns_limit_h_max 42
_diffrn_reflns_limit_h_min -42
_diffrn_reflns_limit_k_max 7
_diffrn_reflns_limit_k_min -7
_diffrn_reflns_limit_l_max 14
_diffrn_reflns_limit_l_min -15
_diffrn_reflns_number 12432
_diffrn_reflns_theta_full 26.00
_diffrn_reflns_theta_max 28.21
_diffrn_reflns_theta_min 1.25
_exptl_absorpt_coefficient_mu 3.436
_exptl_absorpt_correction_T_max 0.7207
_exptl_absorpt_correction_T_min 0.4399
_exptl_absorpt_correction_type multi-scan
_exptl_absorpt_process_details SADABS
_exptl_crystal_colour yellow
_exptl_crystal_density_diffrn 2.321
_exptl_crystal_density_method 'not measured'
_exptl_crystal_description Block
_exptl_crystal_F_000 1312
_exptl_crystal_size_max 0.29
_exptl_crystal_size_mid 0.14
_exptl_crystal_size_min 0.10
_refine_diff_density_max 0.419
_refine_diff_density_min -0.406
_refine_diff_density_rms 0.079
_refine_ls_extinction_method none
_refine_ls_goodness_of_fit_ref 1.049
_refine_ls_hydrogen_treatment constr
_refine_ls_matrix_type full
_refine_ls_number_parameters 136
_refine_ls_number_reflns 2336
_refine_ls_number_restraints 0
_refine_ls_restrained_S_all 1.049
_refine_ls_R_factor_all 0.0189
_refine_ls_R_factor_gt 0.0156
_refine_ls_shift/su_max 0.003
_refine_ls_shift/su_mean 0.000
_refine_ls_structure_factor_coef Fsqd
_refine_ls_weighting_details 'calc w=1/[\s^2^(Fo^2^)+(0.0154P)^2^+2.8510P] where P=(Fo^2^+2Fc^2^)/3'
_refine_ls_weighting_scheme calc
_refine_ls_wR_factor_gt 0.0338
_refine_ls_wR_factor_ref 0.0358
_reflns_number_gt 2113
_reflns_number_total 2336
_reflns_threshold_expression >2sigma(I)
_cod_duplicate_entry 7118648
_cod_data_source_file c5cc08590j2.cif
_cod_data_source_block ab67_0m
_cod_original_sg_symbol_H-M C2/c
_cod_database_code 7118714

loop_
_symmetry_equiv_pos_as_xyz
'x, y, z'
'-x, y, -z+1/2'
'x+1/2, y+1/2, z'
'-x+1/2, y+1/2, -z+1/2'
'-x, -y, -z'
'x, -y, z-1/2'
'-x+1/2, -y+1/2, -z'
'x+1/2, -y+1/2, z-1/2'

loop_
_atom_site_label
_atom_site_type_symbol
_atom_site_fract_x
_atom_site_fract_y
_atom_site_fract_z
_atom_site_U_iso_or_equiv
_atom_site_adp_type
_atom_site_occupancy
_atom_site_symmetry_multiplicity
_atom_site_calc_flag
_atom_site_refinement_flags
_atom_site_disorder_assembly
_atom_site_disorder_group
I1 I 0.351905(4) 1.21456(2) 0.164306(10) 0.01548(5) Uani 1 1 d . . .
C1 C 0.39752(6) 0.9491(4) 0.19719(16) 0.0148(4) Uani 1 1 d . . .
C2 C 0.39459(6) 0.7892(4) 0.29170(17) 0.0170(4) Uani 1 1 d . . .
C3 C 0.42339(6) 0.6062(4) 0.31164(17) 0.0173(4) Uani 1 1 d . . .
C4 C 0.45707(6) 0.5791(4) 0.23870(17) 0.0161(4) Uani 1 1 d . . .
C5 C 0.46020(6) 0.7412(4) 0.14428(17) 0.0163(4) Uani 1 1 d . . .
C6 C 0.43092(6) 0.9213(4) 0.12431(16) 0.0160(4) Uani 1 1 d . . .
C7 C 0.77230(6) 0.4449(4) 0.91806(18) 0.0191(4) Uani 1 1 d . . .
H7A H 0.7851 0.5036 0.8448 0.023 Uiso 1 1 calc R . .
H7B H 0.7732 0.5825 0.9755 0.023 Uiso 1 1 calc R . .
C8 C 0.70298(6) 0.2714(4) 1.03298(18) 0.0188(4) Uani 1 1 d . . .
H8A H 0.7061 0.4142 1.0869 0.023 Uiso 1 1 calc R . .
H8B H 0.6735 0.2256 1.0296 0.023 Uiso 1 1 calc R . .
F1 F 0.36234(4) 0.8040(2) 0.36379(10) 0.0230(3) Uani 1 1 d . . .
F2 F 0.41867(4) 0.4486(2) 0.40146(10) 0.0233(3) Uani 1 1 d . . .
F3 F 0.49116(4) 0.7164(2) 0.06860(10) 0.0220(3) Uani 1 1 d . . .
F4 F 0.43546(3) 1.0728(2) 0.03196(10) 0.0225(3) Uani 1 1 d . . .
N1 N 0.48070(5) 0.3549(3) 0.24967(15) 0.0201(4) Uani 1 1 d . . .
S1 S 0.719028(15) 0.36267(10) 0.88704(4) 0.01962(11) Uani 1 1 d . . .

loop_
_atom_site_aniso_label
_atom_site_aniso_U_11
_atom_site_aniso_U_22
_atom_site_aniso_U_33
_atom_site_aniso_U_23
_atom_site_aniso_U_13
_atom_site_aniso_U_12
I1 0.01373(7) 0.01754(8) 0.01514(7) -0.00089(5) -0.00045(4) -0.00001(5)
C1 0.0141(9) 0.0153(10) 0.0150(9) -0.0030(8) -0.0030(7) -0.0006(8)
C2 0.0142(9) 0.0223(11) 0.0145(9) -0.0029(8) 0.0001(7) -0.0032(8)
C3 0.0192(10) 0.0174(10) 0.0153(9) 0.0022(8) -0.0036(7) -0.0044(8)
C4 0.0151(9) 0.0145(11) 0.0185(9) -0.0029(8) -0.0043(7) -0.0026(8)
C5 0.0120(9) 0.0197(11) 0.0172(9) -0.0037(8) 0.0004(7) -0.0015(8)
C6 0.0163(9) 0.0170(11) 0.0147(9) 0.0012(8) -0.0016(7) -0.0025(8)
C7 0.0158(9) 0.0187(11) 0.0231(10) 0.0014(8) 0.0037(8) -0.0003(8)
C8 0.0152(9) 0.0218(11) 0.0197(10) 0.0010(8) 0.0036(8) -0.0002(8)
F1 0.0190(6) 0.0320(7) 0.0182(6) 0.0040(5) 0.0065(5) 0.0022(5)
F2 0.0230(6) 0.0256(7) 0.0213(6) 0.0090(5) -0.0002(5) -0.0015(5)
F3 0.0170(6) 0.0290(7) 0.0201(6) 0.0007(5) 0.0042(5) 0.0040(5)
F4 0.0201(6) 0.0285(7) 0.0191(6) 0.0092(5) 0.0051(5) 0.0030(5)
N1 0.0198(8) 0.0160(9) 0.0243(9) -0.0002(7) -0.0025(7) 0.0004(7)
S1 0.0169(2) 0.0225(3) 0.0194(2) 0.0020(2) -0.00013(19) 0.0017(2)

loop_
_atom_type_symbol
_atom_type_description
_atom_type_scat_dispersion_real
_atom_type_scat_dispersion_imag
_atom_type_scat_source
C C 0.0033 0.0016 'International Tables Vol C Tables 4.2.6.8 and 6.1.1.4'
H H 0.0000 0.0000 'International Tables Vol C Tables 4.2.6.8 and 6.1.1.4'
N N 0.0061 0.0033 'International Tables Vol C Tables 4.2.6.8 and 6.1.1.4'
F F 0.0171 0.0103 'International Tables Vol C Tables 4.2.6.8 and 6.1.1.4'
S S 0.1246 0.1234 'International Tables Vol C Tables 4.2.6.8 and 6.1.1.4'
I I -0.4742 1.8119 'International Tables Vol C Tables 4.2.6.8 and 6.1.1.4'

loop_
_geom_angle_atom_site_label_1
_geom_angle_atom_site_label_2
_geom_angle_atom_site_label_3
_geom_angle
_geom_angle_site_symmetry_1
_geom_angle_site_symmetry_3
C2 C1 C6 117.56(18) . .
C2 C1 I1 120.60(14) . .
C6 C1 I1 121.82(14) . .
F1 C2 C3 118.45(18) . .
F1 C2 C1 120.14(18) . .
C3 C2 C1 121.36(18) . .
F2 C3 C2 119.68(18) . .
F2 C3 C4 119.25(18) . .
C2 C3 C4 121.06(18) . .
C5 C4 C3 117.55(18) . .
C5 C4 N1 123.46(18) . .
C3 C4 N1 117.42(18) . .
F3 C5 C6 119.23(18) . .
F3 C5 C4 119.86(18) . .
C6 C5 C4 120.86(18) . .
F4 C6 C5 118.38(17) . .
F4 C6 C1 120.02(18) . .
C5 C6 C1 121.60(18) . .
C8 C7 S1 112.24(14) 7_657 .
C8 C7 H7A 109.2 7_657 .
S1 C7 H7A 109.2 . .
C8 C7 H7B 109.2 7_657 .
S1 C7 H7B 109.2 . .
H7A C7 H7B 107.9 . .
C7 C8 S1 112.67(14) 7_657 .
C7 C8 H8A 109.1 7_657 .
S1 C8 H8A 109.1 . .
C7 C8 H8B 109.1 7_657 .
S1 C8 H8B 109.1 . .
H8A C8 H8B 107.8 . .
N1 N1 C4 122.16(10) 2_655 .
C7 S1 C8 100.21(9) . .

loop_
_geom_bond_atom_site_label_1
_geom_bond_atom_site_label_2
_geom_bond_distance
_geom_bond_site_symmetry_2
I1 C1 2.0921(19) .
C1 C2 1.384(3) .
C1 C6 1.386(3) .
C2 F1 1.345(2) .
C2 C3 1.378(3) .
C3 F2 1.342(2) .
C3 C4 1.393(3) .
C4 C5 1.392(3) .
C4 N1 1.439(3) .
C5 F3 1.343(2) .
C5 C6 1.377(3) .
C6 F4 1.343(2) .
C7 C8 1.519(3) 7_657
C7 S1 1.815(2) .
C7 H7A 0.9900 .
C7 H7B 0.9900 .
C8 C7 1.519(3) 7_657
C8 S1 1.818(2) .
C8 H8A 0.9900 .
C8 H8B 0.9900 .
N1 N1 1.254(3) 2_655
